data_4000700
loop_
_publ_author_name
'Akutsu, Hiroki'
'Yamashita, Shinji'
'Yamada, Jun-ichi'
'Nakatsuji, Shin&#x2019;ichi'
'Hosokoshi, Yuko'
'Turner, Scott S.'

_publ_section_title
;
 A Purely Organic Paramagnetic Metal,
 \k-\b&#x2032;&#x2032;-(BEDT-TTF)2(PO-CONHC2H4SO3), Where PO =
 2,2,5,5-Tetramethyl-3-pyrrolin-1-oxyl Free Radical&#x2020;
;
_journal_issue 3
_journal_name_full 'Chemistry of Materials'
_journal_page_first 762
_journal_paper_doi 10.1021/cm100984z
_journal_volume 23
_journal_year 2011
_chemical_formula_moiety 'C24 H20 P, C11 H18 N2 O5 S '
_chemical_formula_sum 'C35 H38 N2 O5 P S'
_chemical_formula_weight 629.73
_space_group_IT_number 2
_symmetry_cell_setting triclinic
_symmetry_Int_Tables_number 2
_symmetry_space_group_name_Hall '-P 1'
_symmetry_space_group_name_H-M 'P -1'
_cell_angle_alpha 112.458(3)
_cell_angle_beta 99.9654(9)
_cell_angle_gamma 99.1630(10)
_cell_formula_units_Z 2
_cell_length_a 11.6417(6)
_cell_length_b 11.7774(7)
_cell_length_c 13.7069(13)
_cell_measurement_temperature 295.1
_cell_volume 1657.3(2)
_computing_cell_refinement 'Rigaku Diffractometer Controller'
_computing_data_collection 'Rigaku Diffractometer Controller'
_computing_data_reduction CrystalStructure
_computing_publication_material 'CrystalStructure 3.8'
_computing_structure_refinement CRYSTALS
_computing_structure_solution SIR92
_diffrn_measured_fraction_theta_full 0.902
_diffrn_measured_fraction_theta_max 0.902
_diffrn_measurement_device_type 'Quantum1 CCD on Rigaku AFC-7R'
_diffrn_measurement_method PHIOMEGA
_diffrn_radiation_type 'Mo K\a'
_diffrn_radiation_wavelength 0.71069
_diffrn_reflns_av_R_equivalents 0.042
_diffrn_reflns_limit_h_max 14
_diffrn_reflns_limit_h_min -15
_diffrn_reflns_limit_k_max 15
_diffrn_reflns_limit_k_min -14
_diffrn_reflns_limit_l_max 17
_diffrn_reflns_limit_l_min -17
_diffrn_reflns_number 14488
_diffrn_reflns_theta_full 27.51
_diffrn_reflns_theta_max 27.51
_exptl_absorpt_coefficient_mu 0.189
_exptl_absorpt_correction_T_max 1.000002
_exptl_absorpt_correction_T_min 0.5789092
_exptl_absorpt_correction_type empirical
_exptl_absorpt_process_details
;
HIGASHI, T. (1995). Abscor - Empirical Absorption Correction, 
Rigaku Corporation, Tokyo, Japan. 
;
_exptl_crystal_colour yellow
_exptl_crystal_density_diffrn 1.262
_exptl_crystal_density_method 'not measured'
_exptl_crystal_description platelet
_exptl_crystal_F_000 666.00
_exptl_crystal_size_max 0.88
_exptl_crystal_size_mid 0.63
_exptl_crystal_size_min 0.15
_refine_diff_density_max 0.28
_refine_diff_density_min -0.38
_refine_ls_extinction_method none
_refine_ls_goodness_of_fit_ref 1.094
_refine_ls_hydrogen_treatment refall
_refine_ls_number_parameters 435
_refine_ls_number_reflns 4524
_refine_ls_R_factor_gt 0.0689
_refine_ls_shift/su_max 0.0000
_refine_ls_structure_factor_coef F
_refine_ls_weighting_details
;
    Chebychev polynomial with 5 parameters (Carruthers & Watkin, 1979)
    7.2832    -12.5253    -0.2357    -2.6642    -3.7053
;
_refine_ls_weighting_scheme calc
_refine_ls_wR_factor_ref 0.0567
_reflns_number_gt 4487
_reflns_number_total 6879
_reflns_threshold_expression F^2^>2.0\s(F^2^)
_cod_data_source_file cm100984z_si_001.cif
_cod_data_source_block '_TPPprne'
_cod_original_cell_volume 1657.4(2)
_cod_original_formula_sum 'C35 H38 N2 O5 P S '
_cod_database_code 4000700

loop_
_symmetry_equiv_pos_site_id
_symmetry_equiv_pos_as_xyz
1 +X,+Y,+Z
2 -X,-Y,-Z

loop_
_atom_site_label
_atom_site_type_symbol
_atom_site_fract_x
_atom_site_fract_y
_atom_site_fract_z
_atom_site_U_iso_or_equiv
_atom_site_adp_type
_atom_site_occupancy
_atom_site_symmetry_multiplicity
_atom_site_calc_flag
_atom_site_refinement_flags
S(1) S 1.05816(8) -0.02665(9) 0.32368(7) 0.0434(2) Uani 1.00 1 d .
P(1) P 0.58857(7) 0.26501(8) 0.14963(7) 0.0357(2) Uani 1.00 1 d .
O(1) O 0.7347(2) 0.6218(2) 0.7794(2) 0.0673(9) Uani 1.00 1 d .
O(2) O 0.8367(2) 0.3104(2) 0.4212(2) 0.0658(9) Uani 1.00 1 d .
O(3) O 1.0425(3) -0.0060(3) 0.2263(2) 0.0788(11) Uani 1.00 1 d .
O(4) O 0.9843(2) -0.1465(2) 0.3092(2) 0.0566(7) Uani 1.00 1 d .
O(5) O 1.1826(2) -0.0082(2) 0.3792(2) 0.0654(9) Uani 1.00 1 d .
N(1) N 0.7654(2) 0.5197(2) 0.7289(2) 0.0482(8) Uani 1.00 1 d .
N(2) N 0.8297(2) 0.1543(3) 0.4788(2) 0.0544(9) Uani 1.00 1 d .
C(1) C 0.7114(5) 0.3987(5) 0.8323(4) 0.0856(19) Uani 1.00 1 d .
C(2) C 0.9245(4) 0.5228(5) 0.8741(3) 0.0901(17) Uani 1.00 1 d .
C(3) C 0.6590(3) 0.4639(4) 0.5401(3) 0.0651(13) Uani 1.00 1 d .
C(4) C 0.8758(4) 0.5786(4) 0.6110(3) 0.0707(14) Uani 1.00 1 d .
C(5) C 0.8085(3) 0.4442(3) 0.7845(2) 0.0527(11) Uani 1.00 1 d .
C(6) C 0.7779(3) 0.4800(3) 0.6152(2) 0.0421(9) Uani 1.00 1 d .
C(7) C 0.8292(3) 0.3403(3) 0.6900(2) 0.0556(11) Uani 1.00 1 d .
C(8) C 0.8114(3) 0.3574(3) 0.5990(2) 0.0429(9) Uani 1.00 1 d .
C(9) C 0.8273(3) 0.2721(3) 0.4920(2) 0.0464(10) Uani 1.00 1 d .
C(10) C 0.8688(3) 0.0694(3) 0.3889(2) 0.0495(10) Uani 1.00 1 d .
C(11) C 1.0048(3) 0.0923(3) 0.4166(2) 0.0436(9) Uani 1.00 1 d .
C(12) C 0.7048(2) 0.2060(3) 0.0908(2) 0.0391(8) Uani 1.00 1 d .
C(13) C 0.8100(3) 0.2059(3) 0.1580(2) 0.0434(9) Uani 1.00 1 d .
C(14) C 0.9010(3) 0.1626(3) 0.1131(3) 0.0500(10) Uani 1.00 1 d .
C(15) C 0.8879(3) 0.1208(3) 0.0013(3) 0.0557(11) Uani 1.00 1 d .
C(16) C 0.7845(3) 0.1197(3) -0.0657(2) 0.0510(10) Uani 1.00 1 d .
C(17) C 0.6919(3) 0.1620(3) -0.0220(2) 0.0452(9) Uani 1.00 1 d .
C(18) C 0.5379(2) 0.1790(3) 0.2241(2) 0.0375(8) Uani 1.00 1 d .
C(19) C 0.4463(3) 0.2099(3) 0.2752(3) 0.0509(11) Uani 1.00 1 d .
C(20) C 0.4047(3) 0.1431(3) 0.3310(3) 0.0603(12) Uani 1.00 1 d .
C(21) C 0.4526(3) 0.0461(4) 0.3368(3) 0.0646(13) Uani 1.00 1 d .
C(22) C 0.5422(3) 0.0132(4) 0.2854(3) 0.0595(12) Uani 1.00 1 d .
C(23) C 0.5851(3) 0.0789(3) 0.2282(3) 0.0464(10) Uani 1.00 1 d .
C(24) C 0.6455(2) 0.4320(3) 0.2375(2) 0.0385(8) Uani 1.00 1 d .
C(25) C 0.5658(3) 0.5017(3) 0.2794(3) 0.0493(10) Uani 1.00 1 d .
C(26) C 0.6073(3) 0.6299(3) 0.3472(3) 0.0549(11) Uani 1.00 1 d .
C(27) C 0.7271(3) 0.6895(3) 0.3720(3) 0.0582(11) Uani 1.00 1 d .
C(28) C 0.8056(3) 0.6229(3) 0.3297(3) 0.0654(12) Uani 1.00 1 d .
C(29) C 0.7653(3) 0.4934(3) 0.2631(3) 0.0554(11) Uani 1.00 1 d .
C(30) C 0.4631(2) 0.2519(3) 0.0457(2) 0.0393(8) Uani 1.00 1 d .
C(31) C 0.4785(3) 0.3289(3) -0.0097(2) 0.0505(10) Uani 1.00 1 d .
C(32) C 0.3839(3) 0.3209(3) -0.0899(3) 0.0607(12) Uani 1.00 1 d .
C(33) C 0.2735(3) 0.2390(3) -0.1149(3) 0.0595(11) Uani 1.00 1 d .
C(34) C 0.2581(3) 0.1632(3) -0.0610(3) 0.0565(11) Uani 1.00 1 d .
C(35) C 0.3527(3) 0.1679(3) 0.0186(2) 0.0460(9) Uani 1.00 1 d .
H(1) H 0.8282 0.1306 0.5305 0.070 Uiso 1.00 1 c R
H(2) H 0.6863 0.4671 0.8805 0.119 Uiso 1.00 1 c R
H(3) H 0.7451 0.3457 0.8684 0.119 Uiso 1.00 1 c R
H(4) H 0.6372 0.3521 0.7733 0.119 Uiso 1.00 1 c R
H(5) H 0.9946 0.5557 0.8492 0.103 Uiso 1.00 1 c R
H(6) H 0.9610 0.4723 0.9116 0.103 Uiso 1.00 1 c R
H(7) H 0.9053 0.6033 0.9331 0.103 Uiso 1.00 1 c R
H(8) H 0.5957 0.3955 0.5382 0.082 Uiso 1.00 1 c R
H(9) H 0.6621 0.4393 0.4697 0.082 Uiso 1.00 1 c R
H(10) H 0.6314 0.5456 0.5649 0.082 Uiso 1.00 1 c R
H(11) H 0.8585 0.6568 0.6360 0.084 Uiso 1.00 1 c R
H(12) H 0.8895 0.5447 0.5293 0.085 Uiso 1.00 1 c R
H(13) H 0.9498 0.5811 0.6573 0.085 Uiso 1.00 1 c R
H(14) H 0.8539 0.2717 0.6989 0.072 Uiso 1.00 1 c R
H(15) H 0.8344 -0.0195 0.3769 0.060 Uiso 1.00 1 c R
H(16) H 0.8423 0.0814 0.3213 0.060 Uiso 1.00 1 c R
H(17) H 1.0309 0.0906 0.4843 0.052 Uiso 1.00 1 c R
H(18) H 1.0413 0.1794 0.4204 0.053 Uiso 1.00 1 c R
H(19) H 0.6156 0.1626 -0.0683 0.054 Uiso 1.00 1 c R
H(20) H 0.7788 0.0952 -0.1436 0.061 Uiso 1.00 1 c R
H(21) H 0.9436 0.0914 -0.0330 0.070 Uiso 1.00 1 c R
H(22) H 0.9774 0.1515 0.1551 0.061 Uiso 1.00 1 c R
H(23) H 0.8167 0.2356 0.2303 0.053 Uiso 1.00 1 c R
H(24) H 0.5485 0.3887 0.0094 0.059 Uiso 1.00 1 c R
H(25) H 0.3940 0.3745 -0.1206 0.072 Uiso 1.00 1 c R
H(26) H 0.2115 0.2397 -0.1704 0.066 Uiso 1.00 1 c R
H(27) H 0.1821 0.1122 -0.0748 0.062 Uiso 1.00 1 c R
H(28) H 0.3406 0.1146 0.0511 0.054 Uiso 1.00 1 c R
H(29) H 0.6445 0.0483 0.1809 0.057 Uiso 1.00 1 c R
H(30) H 0.4133 0.2737 0.2676 0.067 Uiso 1.00 1 c R
H(31) H 0.3396 0.1693 0.3701 0.076 Uiso 1.00 1 c R
H(32) H 0.8925 0.6630 0.3443 0.068 Uiso 1.00 1 c R
H(33) H 0.4738 0.4654 0.2589 0.057 Uiso 1.00 1 c R
H(34) H 0.4239 -0.0001 0.3772 0.080 Uiso 1.00 1 c R
H(36) H 0.5752 -0.0594 0.2823 0.078 Uiso 1.00 1 c R
H(37) H 0.7522 0.7780 0.4222 0.064 Uiso 1.00 1 c R
H(38) H 0.5512 0.6791 0.3825 0.064 Uiso 1.00 1 c R
H(39) H 0.8154 0.4513 0.2316 0.064 Uiso 1.00 1 c R

loop_
_atom_site_aniso_label
_atom_site_aniso_U_11
_atom_site_aniso_U_22
_atom_site_aniso_U_33
_atom_site_aniso_U_12
_atom_site_aniso_U_13
_atom_site_aniso_U_23
S(1) 0.0463(4) 0.0504(5) 0.0429(4) 0.0198(4) 0.0175(3) 0.0238(4)
P(1) 0.0360(4) 0.0378(4) 0.0337(4) 0.0082(3) 0.0103(3) 0.0152(3)
O(1) 0.090(2) 0.0627(17) 0.0558(16) 0.0462(16) 0.0268(15) 0.0175(14)
O(2) 0.104(2) 0.0650(17) 0.0435(14) 0.0352(16) 0.0305(15) 0.0283(13)
O(3) 0.119(2) 0.106(2) 0.0557(17) 0.068(2) 0.0523(18) 0.0522(18)
O(4) 0.0545(15) 0.0432(14) 0.0650(17) 0.0111(12) 0.0140(13) 0.0163(12)
O(5) 0.0377(14) 0.080(2) 0.088(2) 0.0160(13) 0.0179(13) 0.0441(17)
N(1) 0.0596(19) 0.0529(18) 0.0407(16) 0.0289(15) 0.0187(14) 0.0204(14)
N(2) 0.074(2) 0.0586(19) 0.0433(17) 0.0364(17) 0.0264(15) 0.0223(14)
C(1) 0.124(4) 0.095(3) 0.080(3) 0.053(3) 0.061(3) 0.056(3)
C(2) 0.097(3) 0.112(4) 0.049(2) 0.048(3) -0.006(2) 0.022(2)
C(3) 0.065(2) 0.089(3) 0.052(2) 0.042(2) 0.0134(19) 0.033(2)
C(4) 0.085(3) 0.056(2) 0.070(2) 0.005(2) 0.030(2) 0.026(2)
C(5) 0.074(2) 0.061(2) 0.0384(19) 0.036(2) 0.0222(18) 0.0263(18)
C(6) 0.0481(19) 0.049(2) 0.0376(17) 0.0207(16) 0.0149(15) 0.0223(15)
C(7) 0.075(2) 0.062(2) 0.043(2) 0.039(2) 0.0202(18) 0.0260(18)
C(8) 0.049(2) 0.050(2) 0.0366(17) 0.0204(16) 0.0162(15) 0.0199(15)
C(9) 0.053(2) 0.051(2) 0.0363(18) 0.0184(17) 0.0142(15) 0.0167(16)
C(10) 0.056(2) 0.053(2) 0.0398(19) 0.0269(18) 0.0143(16) 0.0139(16)
C(11) 0.0474(19) 0.0452(19) 0.0387(18) 0.0103(16) 0.0107(15) 0.0187(15)
C(12) 0.0397(17) 0.0419(18) 0.0358(16) 0.0073(14) 0.0120(14) 0.0167(14)
C(13) 0.0472(19) 0.050(2) 0.0364(17) 0.0144(16) 0.0138(15) 0.0197(15)
C(14) 0.0431(19) 0.058(2) 0.052(2) 0.0193(17) 0.0160(16) 0.0221(18)
C(15) 0.052(2) 0.062(2) 0.061(2) 0.0243(19) 0.0298(19) 0.024(2)
C(16) 0.059(2) 0.055(2) 0.0392(19) 0.0140(18) 0.0224(17) 0.0153(17)
C(17) 0.047(2) 0.051(2) 0.0376(18) 0.0116(16) 0.0128(15) 0.0176(15)
C(18) 0.0365(17) 0.0409(17) 0.0333(16) 0.0065(14) 0.0094(13) 0.0146(14)
C(19) 0.058(2) 0.048(2) 0.063(2) 0.0196(17) 0.0306(19) 0.0308(18)
C(20) 0.064(2) 0.061(2) 0.065(2) 0.015(2) 0.034(2) 0.028(2)
C(21) 0.067(2) 0.072(2) 0.061(2) 0.000(2) 0.016(2) 0.040(2)
C(22) 0.059(2) 0.062(2) 0.073(2) 0.0118(19) 0.013(2) 0.047(2)
C(23) 0.0441(19) 0.048(2) 0.052(2) 0.0125(16) 0.0118(16) 0.0255(17)
C(24) 0.0369(17) 0.0410(18) 0.0370(17) 0.0055(14) 0.0091(13) 0.0176(14)
C(25) 0.046(2) 0.045(2) 0.051(2) 0.0089(16) 0.0144(16) 0.0145(16)
C(26) 0.066(2) 0.042(2) 0.052(2) 0.0167(18) 0.0164(18) 0.0124(17)
C(27) 0.063(2) 0.040(2) 0.057(2) 0.0012(18) 0.0029(19) 0.0164(18)
C(28) 0.043(2) 0.047(2) 0.080(3) -0.0072(18) 0.001(2) 0.013(2)
C(29) 0.042(2) 0.050(2) 0.068(2) 0.0103(17) 0.0151(18) 0.0195(19)
C(30) 0.0397(17) 0.0394(17) 0.0392(17) 0.0123(14) 0.0100(14) 0.0162(14)
C(31) 0.051(2) 0.050(2) 0.047(2) 0.0017(17) 0.0022(16) 0.0250(17)
C(32) 0.076(2) 0.056(2) 0.049(2) 0.012(2) 0.001(2) 0.0286(19)
C(33) 0.064(2) 0.054(2) 0.048(2) 0.017(2) -0.0051(18) 0.0159(18)
C(34) 0.041(2) 0.053(2) 0.061(2) 0.0047(17) 0.0014(17) 0.0160(19)
C(35) 0.0409(19) 0.0425(19) 0.052(2) 0.0047(15) 0.0076(16) 0.0209(16)

loop_
_atom_type_symbol
_atom_type_description
_atom_type_scat_dispersion_real
_atom_type_scat_dispersion_imag
_atom_type_scat_source
S S 0.125 0.123
;
International Tables for Crystallography
(1992, Vol. C, Tables 4.2.6.8 and 6.1.1.4)
;
P P 0.102 0.094
;
International Tables for Crystallography
(1992, Vol. C, Tables 4.2.6.8 and 6.1.1.4)
;
O O 0.011 0.006
;
International Tables for Crystallography
(1992, Vol. C, Tables 4.2.6.8 and 6.1.1.4)
;
N N 0.006 0.003
;
International Tables for Crystallography
(1992, Vol. C, Tables 4.2.6.8 and 6.1.1.4)
;
C C 0.003 0.002
;
International Tables for Crystallography
(1992, Vol. C, Tables 4.2.6.8 and 6.1.1.4)
;
H H 0.000 0.000
;
International Tables for Crystallography
(1992, Vol. C, Table 6.1.1.4)
;

loop_
_geom_angle_atom_site_label_1
_geom_angle_atom_site_label_2
_geom_angle_atom_site_label_3
_geom_angle
_geom_angle_publ_flag
O(3) S(1) O(4) 113.67(17) yes
O(3) S(1) O(5) 114.9(2) yes
O(3) S(1) C(11) 105.7(2) yes
O(4) S(1) O(5) 111.00(19) yes
O(4) S(1) C(11) 105.32(17) yes
O(5) S(1) C(11) 105.20(15) yes
C(12) P(1) C(18) 110.51(18) yes
C(12) P(1) C(24) 109.04(15) yes
C(12) P(1) C(30) 110.83(16) yes
C(18) P(1) C(24) 110.89(16) yes
C(18) P(1) C(30) 109.25(16) yes
C(24) P(1) C(30) 106.24(16) yes
O(1) N(1) C(5) 122.0(3) yes
O(1) N(1) C(6) 122.5(3) yes
C(5) N(1) C(6) 114.9(3) yes
C(9) N(2) C(10) 121.8(3) yes
N(1) C(5) C(1) 109.9(3) yes
N(1) C(5) C(2) 110.1(3) yes
N(1) C(5) C(7) 99.2(3) yes
C(1) C(5) C(2) 110.8(3) yes
C(1) C(5) C(7) 113.4(3) yes
C(2) C(5) C(7) 112.9(3) yes
N(1) C(6) C(3) 109.5(3) yes
N(1) C(6) C(4) 109.7(2) yes
N(1) C(6) C(8) 99.1(3) yes
C(3) C(6) C(4) 110.6(3) yes
C(3) C(6) C(8) 113.7(2) yes
C(4) C(6) C(8) 113.7(3) yes
C(5) C(7) C(8) 113.7(4) yes
C(6) C(8) C(7) 112.1(3) yes
C(6) C(8) C(9) 121.4(3) yes
C(7) C(8) C(9) 126.4(3) yes
O(2) C(9) N(2) 123.3(3) yes
O(2) C(9) C(8) 120.7(3) yes
N(2) C(9) C(8) 116.1(3) yes
N(2) C(10) C(11) 111.1(2) yes
S(1) C(11) C(10) 113.9(2) yes
P(1) C(12) C(13) 119.9(2) yes
P(1) C(12) C(17) 120.4(2) yes
C(13) C(12) C(17) 119.8(3) yes
C(12) C(13) C(14) 120.0(3) yes
C(13) C(14) C(15) 119.7(3) yes
C(14) C(15) C(16) 120.7(3) yes
C(15) C(16) C(17) 120.3(3) yes
C(12) C(17) C(16) 119.5(3) yes
P(1) C(18) C(19) 119.3(3) yes
P(1) C(18) C(23) 121.2(2) yes
C(19) C(18) C(23) 119.4(3) yes
C(18) C(19) C(20) 120.1(4) yes
C(19) C(20) C(21) 120.5(4) yes
C(20) C(21) C(22) 120.2(5) yes
C(21) C(22) C(23) 120.3(4) yes
C(18) C(23) C(22) 119.5(3) yes
P(1) C(24) C(25) 118.9(2) yes
P(1) C(24) C(29) 122.3(2) yes
C(25) C(24) C(29) 118.8(2) yes
C(24) C(25) C(26) 120.1(3) yes
C(25) C(26) C(27) 120.3(3) yes
C(26) C(27) C(28) 120.2(3) yes
C(27) C(28) C(29) 119.9(3) yes
C(24) C(29) C(28) 120.7(3) yes
P(1) C(30) C(31) 118.4(2) yes
P(1) C(30) C(35) 122.3(3) yes
C(31) C(30) C(35) 119.3(3) yes
C(30) C(31) C(32) 119.8(3) yes
C(31) C(32) C(33) 120.7(4) yes
C(32) C(33) C(34) 119.8(4) yes
C(33) C(34) C(35) 120.6(3) yes
C(30) C(35) C(34) 119.9(4) yes
C(9) N(2) H(1) 122.2 no
C(10) N(2) H(1) 113.9 no
C(5) C(1) H(2) 112.2 no
C(5) C(1) H(3) 106.7 no
C(5) C(1) H(4) 108.6 no
H(2) C(1) H(3) 113.4 no
H(2) C(1) H(4) 101.9 no
H(3) C(1) H(4) 114.1 no
C(5) C(2) H(5) 116.1 no
C(5) C(2) H(6) 112.9 no
C(5) C(2) H(7) 108.7 no
H(5) C(2) H(6) 101.7 no
H(5) C(2) H(7) 107.4 no
H(6) C(2) H(7) 109.8 no
C(6) C(3) H(8) 111.3 no
C(6) C(3) H(9) 112.6 no
C(6) C(3) H(10) 110.6 no
H(8) C(3) H(9) 104.2 no
H(8) C(3) H(10) 108.6 no
H(9) C(3) H(10) 109.2 no
C(6) C(4) H(11) 110.5 no
C(6) C(4) H(12) 109.0 no
C(6) C(4) H(13) 106.6 no
H(11) C(4) H(12) 114.9 no
H(11) C(4) H(13) 110.5 no
H(12) C(4) H(13) 105.0 no
C(5) C(7) H(14) 120.1 no
C(8) C(7) H(14) 126.2 no
N(2) C(10) H(15) 108.1 no
N(2) C(10) H(16) 111.1 no
C(11) C(10) H(15) 107.5 no
C(11) C(10) H(16) 108.4 no
H(15) C(10) H(16) 110.6 no
S(1) C(11) H(17) 105.5 no
S(1) C(11) H(18) 110.3 no
C(10) C(11) H(17) 108.6 no
C(10) C(11) H(18) 108.6 no
H(17) C(11) H(18) 109.8 no
C(12) C(13) H(23) 118.2 no
C(14) C(13) H(23) 121.7 no
C(13) C(14) H(22) 125.1 no
C(15) C(14) H(22) 115.0 no
C(14) C(15) H(21) 124.1 no
C(16) C(15) H(21) 115.2 no
C(15) C(16) H(20) 119.7 no
C(17) C(16) H(20) 119.9 no
C(12) C(17) H(19) 118.2 no
C(16) C(17) H(19) 122.4 no
C(18) C(19) H(30) 117.6 no
C(20) C(19) H(30) 122.3 no
C(19) C(20) H(31) 118.8 no
C(21) C(20) H(31) 120.7 no
C(20) C(21) H(34) 120.4 no
C(22) C(21) H(34) 119.4 no
C(21) C(22) H(36) 123.4 no
C(23) C(22) H(36) 116.2 no
C(18) C(23) H(29) 118.8 no
C(22) C(23) H(29) 121.3 no
C(24) C(25) H(33) 124.0 no
C(26) C(25) H(33) 115.8 no
C(25) C(26) H(38) 120.2 no
C(27) C(26) H(38) 119.4 no
C(26) C(27) H(37) 117.1 no
C(28) C(27) H(37) 122.6 no
C(27) C(28) H(32) 122.6 no
C(29) C(28) H(32) 117.5 no
C(24) C(29) H(39) 119.3 no
C(28) C(29) H(39) 119.7 no
C(30) C(31) H(24) 121.2 no
C(32) C(31) H(24) 118.9 no
C(31) C(32) H(25) 118.2 no
C(33) C(32) H(25) 120.9 no
C(32) C(33) H(26) 116.1 no
C(34) C(33) H(26) 124.2 no
C(33) C(34) H(27) 119.3 no
C(35) C(34) H(27) 120.0 no
C(30) C(35) H(28) 121.6 no
C(34) C(35) H(28) 118.6 no

loop_
_geom_bond_atom_site_label_1
_geom_bond_atom_site_label_2
_geom_bond_distance
_geom_bond_publ_flag
S(1) O(3) 1.432(3) yes
S(1) O(4) 1.453(2) yes
S(1) O(5) 1.455(2) yes
S(1) C(11) 1.777(3) yes
P(1) C(12) 1.792(3) yes
P(1) C(18) 1.795(4) yes
P(1) C(24) 1.804(3) yes
P(1) C(30) 1.796(3) yes
O(1) N(1) 1.281(4) yes
O(2) C(9) 1.229(5) yes
N(1) C(5) 1.467(6) yes
N(1) C(6) 1.486(4) yes
N(2) C(9) 1.335(5) yes
N(2) C(10) 1.457(4) yes
C(1) C(5) 1.526(7) yes
C(2) C(5) 1.532(5) yes
C(3) C(6) 1.512(5) yes
C(4) C(6) 1.518(6) yes
C(5) C(7) 1.491(5) yes
C(6) C(8) 1.500(5) yes
C(7) C(8) 1.325(6) yes
C(8) C(9) 1.491(4) yes
C(10) C(11) 1.517(5) yes
C(12) C(13) 1.400(4) yes
C(12) C(17) 1.401(4) yes
C(13) C(14) 1.386(5) yes
C(14) C(15) 1.390(5) yes
C(15) C(16) 1.377(5) yes
C(16) C(17) 1.391(5) yes
C(18) C(19) 1.396(5) yes
C(18) C(23) 1.394(5) yes
C(19) C(20) 1.380(7) yes
C(20) C(21) 1.370(7) yes
C(21) C(22) 1.382(6) yes
C(22) C(23) 1.391(7) yes
C(24) C(25) 1.390(5) yes
C(24) C(29) 1.380(4) yes
C(25) C(26) 1.384(4) yes
C(26) C(27) 1.377(5) yes
C(27) C(28) 1.361(6) yes
C(28) C(29) 1.393(5) yes
C(30) C(31) 1.399(6) yes
C(30) C(35) 1.384(4) yes
C(31) C(32) 1.377(5) yes
C(32) C(33) 1.379(5) yes
C(33) C(34) 1.370(7) yes
C(34) C(35) 1.388(5) yes
N(2) H(1) 0.857 no
C(1) H(2) 0.952 no
C(1) H(3) 1.017 no
C(1) H(4) 0.985 no
C(2) H(5) 1.014 no
C(2) H(6) 1.019 no
C(2) H(7) 1.071 no
C(3) H(8) 0.990 no
C(3) H(9) 0.905 no
C(3) H(10) 1.016 no
C(4) H(11) 0.921 no
C(4) H(12) 1.087 no
C(4) H(13) 0.966 no
C(7) H(14) 0.942 no
C(10) H(15) 0.998 no
C(10) H(16) 0.995 no
C(11) H(17) 0.934 no
C(11) H(18) 1.024 no
C(13) H(23) 0.899 no
C(14) H(22) 1.028 no
C(15) H(21) 0.902 no
C(16) H(20) 0.981 no
C(17) H(19) 1.001 no
C(19) H(30) 0.927 no
C(20) H(31) 1.022 no
C(21) H(34) 0.975 no
C(22) H(36) 0.982 no
C(23) H(29) 1.041 no
C(25) H(33) 1.034 no
C(26) H(38) 1.006 no
C(27) H(37) 0.965 no
C(28) H(32) 0.996 no
C(29) H(39) 0.889 no
C(31) H(24) 0.911 no
C(32) H(25) 0.887 no
C(33) H(26) 0.958 no
C(34) H(27) 0.930 no
C(35) H(28) 0.904 no

loop_
_geom_contact_atom_site_label_1
_geom_contact_atom_site_label_2
_geom_contact_distance
_geom_contact_site_symmetry_2
O(1) C(19) 3.293(5) 2_666
O(1) C(25) 3.393(4) 2_666
O(1) C(30) 3.678(4) 2_666
O(1) C(34) 3.696(4) 2_666
O(1) C(35) 3.372(4) 2_666
O(2) C(4) 3.559(6) 2_766
O(2) C(13) 3.275(4) .
O(2) C(18) 3.693(3) .
O(2) C(23) 3.504(3) .
O(2) C(29) 3.682(6) .
O(3) C(14) 3.403(6) .
O(3) C(15) 3.197(5) 2_755
O(3) C(16) 3.292(5) 2_755
O(3) C(34) 3.577(4) 2_655
O(4) N(2) 3.350(4) 2_756
O(4) C(7) 3.393(5) 2_756
O(4) C(11) 3.539(4) 2_756
O(4) C(28) 3.281(5) 1_545
O(4) C(33) 3.356(4) 2_655
O(5) N(2) 3.056(5) 2_756
O(5) C(7) 3.629(5) 2_756
O(5) C(10) 3.640(5) 2_756
O(5) C(20) 3.212(5) 1_655
O(5) C(21) 3.302(5) 1_655
N(2) O(4) 3.350(4) 2_756
N(2) O(5) 3.056(5) 2_756
N(2) C(22) 3.575(4) .
C(4) O(2) 3.559(6) 2_766
C(7) O(4) 3.393(5) 2_756
C(7) O(5) 3.629(5) 2_756
C(10) O(5) 3.640(5) 2_756
C(10) C(22) 3.677(5) .
C(10) C(23) 3.682(5) .
C(11) O(4) 3.539(4) 2_756
C(11) C(27) 3.657(4) 2_766
C(13) O(2) 3.275(4) .
C(14) O(3) 3.403(6) .
C(15) O(3) 3.197(5) 2_755
C(16) O(3) 3.292(5) 2_755
C(18) O(2) 3.693(3) .
C(19) O(1) 3.293(5) 2_666
C(20) O(5) 3.212(5) 1_455
C(21) O(5) 3.302(5) 1_455
C(22) N(2) 3.575(4) .
C(22) C(10) 3.677(5) .
C(23) O(2) 3.504(3) .
C(23) C(10) 3.682(5) .
C(25) O(1) 3.393(4) 2_666
C(27) C(11) 3.657(4) 2_766
C(28) O(4) 3.281(5) 1_565
C(29) O(2) 3.682(6) .
C(30) O(1) 3.678(4) 2_666
C(33) O(4) 3.356(4) 2_655
C(34) O(1) 3.696(4) 2_666
C(34) O(3) 3.577(4) 2_655
C(35) O(1) 3.372(4) 2_666
S(1) H(1) 2.952 2_756
S(1) H(14) 3.137 2_756
S(1) H(17) 3.283 2_756
S(1) H(20) 3.306 2_755
S(1) H(26) 3.427 2_655
S(1) H(27) 3.694 2_655
S(1) H(31) 3.495 1_655
S(1) H(37) 3.615 2_766
O(1) H(22) 3.667 2_766
O(1) H(28) 3.444 2_666
O(1) H(30) 2.408 2_666
O(1) H(33) 2.360 2_666
O(2) H(12) 3.188 2_766
O(2) H(13) 3.151 2_766
O(2) H(23) 2.375 .
O(2) H(29) 3.587 .
O(2) H(39) 3.575 .
O(3) H(11) 3.690 2_766
O(3) H(20) 2.705 2_755
O(3) H(21) 2.495 2_755
O(3) H(22) 2.559 .
O(3) H(26) 3.452 2_655
O(3) H(27) 2.794 2_655
O(3) H(31) 3.517 1_655
O(4) H(1) 2.742 2_756
O(4) H(14) 2.563 2_756
O(4) H(17) 2.695 2_756
O(4) H(26) 2.475 2_655
O(4) H(27) 3.650 2_655
O(4) H(32) 2.578 1_545
O(4) H(37) 3.497 1_545
O(5) H(1) 2.232 2_756
O(5) H(14) 2.801 2_756
O(5) H(15) 3.277 2_756
O(5) H(17) 3.584 2_756
O(5) H(20) 3.131 2_755
O(5) H(31) 2.605 1_655
O(5) H(34) 2.801 1_655
O(5) H(37) 2.885 2_766
N(1) H(30) 3.437 2_666
N(1) H(33) 2.847 2_666
N(2) H(17) 3.678 2_756
N(2) H(32) 3.471 2_766
N(2) H(36) 3.472 .
C(1) H(19) 3.641 1_556
C(1) H(24) 3.353 1_556
C(1) H(33) 3.235 2_666
C(1) H(38) 3.576 2_666
C(2) H(6) 2.983 2_767
C(2) H(39) 3.594 2_766
C(3) H(10) 3.404 2_666
C(3) H(30) 3.547 2_666
C(3) H(33) 3.286 2_666
C(3) H(38) 3.300 2_666
C(4) H(18) 3.074 2_766
C(4) H(22) 3.448 2_766
C(4) H(23) 3.675 2_766
C(5) H(33) 3.634 2_666
C(6) H(33) 3.670 2_666
C(7) H(32) 3.357 2_766
C(8) H(32) 3.467 2_766
C(9) H(23) 3.423 .
C(9) H(32) 3.409 2_766
C(10) H(17) 3.231 2_756
C(10) H(23) 3.479 .
C(10) H(26) 3.566 2_655
C(10) H(29) 3.419 .
C(10) H(36) 3.323 .
C(11) H(11) 3.509 2_766
C(11) H(15) 3.575 2_756
C(11) H(17) 2.967 2_756
C(11) H(32) 3.287 2_766
C(11) H(37) 3.017 2_766
C(12) H(28) 3.423 2_655
C(13) H(5) 3.366 2_766
C(13) H(13) 3.315 2_766
C(13) H(16) 3.113 .
C(13) H(27) 3.496 2_655
C(13) H(28) 3.664 2_655
C(14) H(5) 3.153 2_766
C(14) H(7) 3.597 2_766
C(14) H(11) 3.658 2_766
C(14) H(13) 3.349 2_766
C(14) H(16) 3.475 .
C(14) H(21) 3.651 2_755
C(14) H(27) 3.036 2_655
C(14) H(28) 3.592 2_655
C(15) H(5) 3.463 2_766
C(15) H(7) 3.419 2_766
C(15) H(21) 3.518 2_755
C(15) H(27) 3.301 2_655
C(15) H(28) 3.278 2_655
C(16) H(3) 3.193 1_554
C(16) H(28) 3.003 2_655
C(17) H(3) 3.115 1_554
C(17) H(28) 3.078 2_655
C(18) H(9) 3.441 .
C(19) H(8) 3.375 .
C(19) H(9) 3.277 .
C(19) H(10) 3.257 2_666
C(19) H(20) 3.666 2_655
C(20) H(8) 3.332 .
C(20) H(10) 3.515 2_666
C(20) H(20) 3.118 2_655
C(20) H(38) 3.570 2_666
C(21) H(19) 3.417 2_655
C(21) H(20) 3.126 2_655
C(22) H(15) 3.550 .
C(22) H(16) 3.361 .
C(22) H(19) 2.951 2_655
C(22) H(20) 3.667 2_655
C(23) H(16) 3.034 .
C(23) H(19) 3.115 2_655
C(24) H(9) 3.122 .
C(24) H(25) 3.293 2_665
C(25) H(2) 3.505 2_666
C(25) H(4) 3.275 2_666
C(25) H(8) 3.361 2_666
C(25) H(9) 3.053 .
C(25) H(10) 3.670 .
C(25) H(10) 3.512 2_666
C(25) H(25) 3.104 2_665
C(26) H(4) 3.116 2_666
C(26) H(8) 3.092 2_666
C(26) H(9) 3.351 .
C(26) H(10) 3.468 .
C(26) H(25) 3.085 2_665
C(26) H(31) 3.562 2_666
C(27) H(12) 3.682 .
C(27) H(15) 3.427 1_565
C(27) H(17) 3.222 2_766
C(27) H(18) 3.226 2_766
C(27) H(25) 3.229 2_665
C(27) H(26) 3.331 2_665
C(27) H(31) 3.568 2_666
C(28) H(12) 3.252 .
C(28) H(17) 3.348 2_766
C(28) H(18) 3.287 2_766
C(28) H(25) 3.376 2_665
C(28) H(26) 3.173 2_665
C(29) H(5) 3.441 2_766
C(29) H(9) 3.490 .
C(29) H(12) 3.461 .
C(29) H(13) 3.657 2_766
C(29) H(25) 3.414 2_665
C(30) H(29) 3.545 2_655
C(31) H(2) 3.554 1_554
C(31) H(2) 3.461 2_666
C(31) H(24) 3.389 2_665
C(31) H(25) 3.203 2_665
C(32) H(2) 3.335 2_666
C(32) H(24) 3.081 2_665
C(32) H(36) 3.371 2_655
C(33) H(2) 3.605 2_666
C(33) H(7) 3.672 2_666
C(33) H(15) 3.386 2_655
C(33) H(16) 3.600 2_655
C(33) H(29) 3.488 2_655
C(33) H(36) 3.422 2_655
C(34) H(7) 3.659 2_666
C(34) H(16) 3.468 2_655
C(34) H(29) 2.934 2_655
C(35) H(29) 2.949 2_655
H(1) S(1) 2.952 2_756
H(1) O(4) 2.742 2_756
H(1) O(5) 2.232 2_756
H(1) H(17) 3.255 2_756
H(1) H(32) 3.433 2_766
H(2) C(25) 3.505 2_666
H(2) C(31) 3.554 1_556
H(2) C(31) 3.461 2_666
H(2) C(32) 3.335 2_666
H(2) C(33) 3.605 2_666
H(2) H(24) 2.881 1_556
H(2) H(24) 3.685 2_666
H(2) H(25) 3.399 1_556
H(2) H(25) 3.480 2_666
H(2) H(33) 2.856 2_666
H(3) C(16) 3.193 1_556
H(3) C(17) 3.115 1_556
H(3) H(19) 2.919 1_556
H(3) H(20) 2.985 1_556
H(3) H(24) 3.222 1_556
H(4) C(25) 3.275 2_666
H(4) C(26) 3.116 2_666
H(4) H(19) 3.671 1_556
H(4) H(24) 3.459 1_556
H(4) H(25) 3.402 1_556
H(4) H(33) 2.809 2_666
H(4) H(36) 3.634 2_656
H(4) H(38) 2.651 2_666
H(5) C(13) 3.366 2_766
H(5) C(14) 3.153 2_766
H(5) C(15) 3.463 2_766
H(5) C(29) 3.441 2_766
H(5) H(6) 3.379 2_767
H(5) H(22) 3.435 2_766
H(5) H(23) 3.634 2_766
H(5) H(32) 3.530 2_766
H(5) H(39) 2.638 2_766
H(6) C(2) 2.983 2_767
H(6) H(5) 3.379 2_767
H(6) H(6) 2.227 2_767
H(6) H(7) 2.914 2_767
H(7) C(14) 3.597 2_766
H(7) C(15) 3.419 2_766
H(7) C(33) 3.672 2_666
H(7) C(34) 3.659 2_666
H(7) H(6) 2.914 2_767
H(7) H(21) 3.360 2_766
H(7) H(22) 3.694 2_766
H(7) H(26) 3.685 2_666
H(7) H(27) 3.582 2_666
H(8) C(19) 3.375 .
H(8) C(20) 3.332 .
H(8) C(25) 3.361 2_666
H(8) C(26) 3.092 2_666
H(8) H(10) 3.084 2_666
H(8) H(30) 3.544 .
H(8) H(31) 3.420 .
H(8) H(33) 2.965 2_666
H(8) H(38) 2.402 2_666
H(9) C(18) 3.441 .
H(9) C(19) 3.277 .
H(9) C(24) 3.122 .
H(9) C(25) 3.053 .
H(9) C(26) 3.351 .
H(9) C(29) 3.490 .
H(9) H(10) 3.411 2_666
H(9) H(30) 3.341 .
H(9) H(33) 3.457 .
H(10) C(3) 3.404 2_666
H(10) C(19) 3.257 2_666
H(10) C(20) 3.515 2_666
H(10) C(25) 3.670 .
H(10) C(25) 3.512 2_666
H(10) C(26) 3.468 .
H(10) H(8) 3.084 2_666
H(10) H(9) 3.411 2_666
H(10) H(10) 3.049 2_666
H(10) H(30) 2.666 2_666
H(10) H(31) 3.071 2_666
H(10) H(33) 2.925 2_666
H(10) H(38) 3.501 .
H(10) H(38) 3.498 2_666
H(11) O(3) 3.690 2_766
H(11) C(11) 3.509 2_766
H(11) C(14) 3.658 2_766
H(11) H(18) 2.534 2_766
H(11) H(22) 2.957 2_766
H(11) H(23) 3.683 2_766
H(11) H(31) 3.331 2_666
H(12) O(2) 3.188 2_766
H(12) C(27) 3.682 .
H(12) C(28) 3.252 .
H(12) C(29) 3.461 .
H(12) H(12) 3.050 2_766
H(12) H(13) 3.446 2_766
H(12) H(18) 2.991 2_766
H(12) H(32) 3.329 .
H(12) H(39) 3.696 .
H(13) O(2) 3.151 2_766
H(13) C(13) 3.315 2_766
H(13) C(14) 3.349 2_766
H(13) C(29) 3.657 2_766
H(13) H(12) 3.446 2_766
H(13) H(18) 3.368 2_766
H(13) H(22) 3.075 2_766
H(13) H(23) 2.926 2_766
H(13) H(32) 3.645 2_766
H(13) H(39) 3.046 2_766
H(14) S(1) 3.137 2_756
H(14) O(4) 2.563 2_756
H(14) O(5) 2.801 2_756
H(14) H(20) 3.640 1_556
H(14) H(32) 3.144 2_766
H(15) O(5) 3.277 2_756
H(15) C(11) 3.575 2_756
H(15) C(22) 3.550 .
H(15) C(27) 3.427 1_545
H(15) C(33) 3.386 2_655
H(15) H(17) 2.717 2_756
H(15) H(26) 2.907 2_655
H(15) H(29) 3.591 .
H(15) H(36) 2.956 .
H(15) H(37) 2.757 1_545
H(16) C(13) 3.113 .
H(16) C(14) 3.475 .
H(16) C(22) 3.361 .
H(16) C(23) 3.034 .
H(16) C(33) 3.600 2_655
H(16) C(34) 3.468 2_655
H(16) H(22) 3.257 .
H(16) H(23) 2.592 .
H(16) H(26) 3.435 2_655
H(16) H(27) 3.205 2_655
H(16) H(29) 2.601 .
H(16) H(36) 3.132 .
H(17) S(1) 3.283 2_756
H(17) O(4) 2.695 2_756
H(17) O(5) 3.584 2_756
H(17) N(2) 3.678 2_756
H(17) C(10) 3.231 2_756
H(17) C(11) 2.967 2_756
H(17) C(27) 3.222 2_766
H(17) C(28) 3.348 2_766
H(17) H(1) 3.255 2_756
H(17) H(15) 2.717 2_756
H(17) H(17) 2.362 2_756
H(17) H(32) 2.824 2_766
H(17) H(37) 2.556 2_766
H(18) C(4) 3.074 2_766
H(18) C(27) 3.226 2_766
H(18) C(28) 3.287 2_766
H(18) H(11) 2.534 2_766
H(18) H(12) 2.991 2_766
H(18) H(13) 3.368 2_766
H(18) H(22) 3.459 .
H(18) H(23) 3.685 .
H(18) H(31) 3.667 1_655
H(18) H(32) 2.924 2_766
H(18) H(37) 2.771 2_766
H(19) C(1) 3.641 1_554
H(19) C(21) 3.417 2_655
H(19) C(22) 2.951 2_655
H(19) C(23) 3.115 2_655
H(19) H(3) 2.919 1_554
H(19) H(4) 3.671 1_554
H(19) H(28) 3.472 2_655
H(19) H(29) 3.283 2_655
H(19) H(36) 3.029 2_655
H(20) S(1) 3.306 2_755
H(20) O(3) 2.705 2_755
H(20) O(5) 3.131 2_755
H(20) C(19) 3.666 2_655
H(20) C(20) 3.118 2_655
H(20) C(21) 3.126 2_655
H(20) C(22) 3.667 2_655
H(20) H(3) 2.985 1_554
H(20) H(14) 3.640 1_554
H(20) H(28) 3.399 2_655
H(20) H(31) 3.317 2_655
H(20) H(34) 3.298 2_655
H(21) O(3) 2.495 2_755
H(21) C(14) 3.651 2_755
H(21) C(15) 3.518 2_755
H(21) H(7) 3.360 2_766
H(21) H(21) 3.025 2_755
H(21) H(22) 3.090 2_755
H(21) H(27) 2.923 1_655
H(21) H(27) 3.523 2_655
H(21) H(28) 3.686 2_655
H(22) O(1) 3.667 2_766
H(22) O(3) 2.559 .
H(22) C(4) 3.448 2_766
H(22) H(5) 3.435 2_766
H(22) H(7) 3.694 2_766
H(22) H(11) 2.957 2_766
H(22) H(13) 3.075 2_766
H(22) H(16) 3.257 .
H(22) H(18) 3.459 .
H(22) H(21) 3.090 2_755
H(22) H(27) 3.026 2_655
H(23) O(2) 2.375 .
H(23) C(4) 3.675 2_766
H(23) C(9) 3.423 .
H(23) C(10) 3.479 .
H(23) H(5) 3.634 2_766
H(23) H(11) 3.683 2_766
H(23) H(13) 2.926 2_766
H(23) H(16) 2.592 .
H(23) H(18) 3.685 .
H(24) C(1) 3.353 1_554
H(24) C(31) 3.389 2_665
H(24) C(32) 3.081 2_665
H(24) H(2) 2.881 1_554
H(24) H(2) 3.685 2_666
H(24) H(3) 3.222 1_554
H(24) H(4) 3.459 1_554
H(24) H(24) 3.095 2_665
H(24) H(25) 2.521 2_665
H(25) C(24) 3.293 2_665
H(25) C(25) 3.104 2_665
H(25) C(26) 3.085 2_665
H(25) C(27) 3.229 2_665
H(25) C(28) 3.376 2_665
H(25) C(29) 3.414 2_665
H(25) C(31) 3.203 2_665
H(25) H(2) 3.399 1_554
H(25) H(2) 3.480 2_666
H(25) H(4) 3.402 1_554
H(25) H(24) 2.521 2_665
H(25) H(25) 3.625 2_665
H(25) H(33) 3.512 2_665
H(25) H(36) 3.637 2_655
H(25) H(38) 3.589 2_665
H(26) S(1) 3.427 2_655
H(26) O(3) 3.452 2_655
H(26) O(4) 2.475 2_655
H(26) C(10) 3.566 2_655
H(26) C(27) 3.331 2_665
H(26) C(28) 3.173 2_665
H(26) H(7) 3.685 2_666
H(26) H(15) 2.907 2_655
H(26) H(16) 3.435 2_655
H(26) H(32) 3.160 2_665
H(26) H(36) 3.679 2_655
H(26) H(37) 3.481 2_665
H(27) S(1) 3.694 2_655
H(27) O(3) 2.794 2_655
H(27) O(4) 3.650 2_655
H(27) C(13) 3.496 2_655
H(27) C(14) 3.036 2_655
H(27) C(15) 3.301 2_655
H(27) H(7) 3.582 2_666
H(27) H(16) 3.205 2_655
H(27) H(21) 2.923 1_455
H(27) H(21) 3.523 2_655
H(27) H(22) 3.026 2_655
H(27) H(29) 3.146 2_655
H(28) O(1) 3.444 2_666
H(28) C(12) 3.423 2_655
H(28) C(13) 3.664 2_655
H(28) C(14) 3.592 2_655
H(28) C(15) 3.278 2_655
H(28) C(16) 3.003 2_655
H(28) C(17) 3.078 2_655
H(28) H(19) 3.472 2_655
H(28) H(20) 3.399 2_655
H(28) H(21) 3.686 2_655
H(28) H(29) 3.076 2_655
H(29) O(2) 3.587 .
H(29) C(10) 3.419 .
H(29) C(30) 3.545 2_655
H(29) C(33) 3.488 2_655
H(29) C(34) 2.934 2_655
H(29) C(35) 2.949 2_655
H(29) H(15) 3.591 .
H(29) H(16) 2.601 .
H(29) H(19) 3.283 2_655
H(29) H(27) 3.146 2_655
H(29) H(28) 3.076 2_655
H(30) O(1) 2.408 2_666
H(30) N(1) 3.437 2_666
H(30) C(3) 3.547 2_666
H(30) H(8) 3.544 .
H(30) H(9) 3.341 .
H(30) H(10) 2.666 2_666
H(31) S(1) 3.495 1_455
H(31) O(3) 3.517 1_455
H(31) O(5) 2.605 1_455
H(31) C(26) 3.562 2_666
H(31) C(27) 3.568 2_666
H(31) H(8) 3.420 .
H(31) H(10) 3.071 2_666
H(31) H(11) 3.331 2_666
H(31) H(18) 3.667 1_455
H(31) H(20) 3.317 2_655
H(31) H(37) 3.089 2_666
H(31) H(38) 3.076 2_666
H(32) O(4) 2.578 1_565
H(32) N(2) 3.471 2_766
H(32) C(7) 3.357 2_766
H(32) C(8) 3.467 2_766
H(32) C(9) 3.409 2_766
H(32) C(11) 3.287 2_766
H(32) H(1) 3.433 2_766
H(32) H(5) 3.530 2_766
H(32) H(12) 3.329 .
H(32) H(13) 3.645 2_766
H(32) H(14) 3.144 2_766
H(32) H(17) 2.824 2_766
H(32) H(18) 2.924 2_766
H(32) H(26) 3.160 2_665
H(33) O(1) 2.360 2_666
H(33) N(1) 2.847 2_666
H(33) C(1) 3.235 2_666
H(33) C(3) 3.286 2_666
H(33) C(5) 3.634 2_666
H(33) C(6) 3.670 2_666
H(33) H(2) 2.856 2_666
H(33) H(4) 2.809 2_666
H(33) H(8) 2.965 2_666
H(33) H(9) 3.457 .
H(33) H(10) 2.925 2_666
H(33) H(25) 3.512 2_665
H(34) O(5) 2.801 1_455
H(34) H(20) 3.298 2_655
H(34) H(34) 3.522 2_656
H(36) N(2) 3.472 .
H(36) C(10) 3.323 .
H(36) C(32) 3.371 2_655
H(36) C(33) 3.422 2_655
H(36) H(4) 3.634 2_656
H(36) H(15) 2.956 .
H(36) H(16) 3.132 .
H(36) H(19) 3.029 2_655
H(36) H(25) 3.637 2_655
H(36) H(26) 3.679 2_655
H(37) S(1) 3.615 2_766
H(37) O(4) 3.497 1_565
H(37) O(5) 2.885 2_766
H(37) C(11) 3.017 2_766
H(37) H(15) 2.757 1_565
H(37) H(17) 2.556 2_766
H(37) H(18) 2.771 2_766
H(37) H(26) 3.481 2_665
H(37) H(31) 3.089 2_666
H(38) C(1) 3.576 2_666
H(38) C(3) 3.300 2_666
H(38) C(20) 3.570 2_666
H(38) H(4) 2.651 2_666
H(38) H(8) 2.402 2_666
H(38) H(10) 3.501 .
H(38) H(10) 3.498 2_666
H(38) H(25) 3.589 2_665
H(38) H(31) 3.076 2_666
H(39) O(2) 3.575 .
H(39) C(2) 3.594 2_766
H(39) H(5) 2.638 2_766
H(39) H(12) 3.696 .
H(39) H(13) 3.046 2_766

loop_
_geom_torsion_atom_site_label_1
_geom_torsion_atom_site_label_2
_geom_torsion_atom_site_label_3
_geom_torsion_atom_site_label_4
_geom_torsion
O(3) S(1) C(11) C(10) 73.5(3)
O(4) S(1) C(11) C(10) -47.1(3)
O(5) S(1) C(11) C(10) -164.5(3)
C(12) P(1) C(18) C(19) -179.3(2)
C(12) P(1) C(18) C(23) -1.8(2)
C(18) P(1) C(12) C(13) -57.7(3)
C(18) P(1) C(12) C(17) 123.4(3)
C(12) P(1) C(24) C(25) 170.7(3)
C(12) P(1) C(24) C(29) -8.1(4)
C(24) P(1) C(12) C(13) 64.4(3)
C(24) P(1) C(12) C(17) -114.5(3)
C(12) P(1) C(30) C(31) -68.5(3)
C(12) P(1) C(30) C(35) 111.1(3)
C(30) P(1) C(12) C(13) -179.0(2)
C(30) P(1) C(12) C(17) 2.1(3)
C(18) P(1) C(24) C(25) -67.4(3)
C(18) P(1) C(24) C(29) 113.8(3)
C(24) P(1) C(18) C(19) 59.7(2)
C(24) P(1) C(18) C(23) -122.8(2)
C(18) P(1) C(30) C(31) 169.5(2)
C(18) P(1) C(30) C(35) -10.9(3)
C(30) P(1) C(18) C(19) -57.1(2)
C(30) P(1) C(18) C(23) 120.4(2)
C(24) P(1) C(30) C(31) 49.8(3)
C(24) P(1) C(30) C(35) -130.6(3)
C(30) P(1) C(24) C(25) 51.2(3)
C(30) P(1) C(24) C(29) -127.6(3)
O(1) N(1) C(5) C(1) 60.4(3)
O(1) N(1) C(5) C(2) -61.9(4)
O(1) N(1) C(5) C(7) 179.5(3)
O(1) N(1) C(6) C(3) -59.6(4)
O(1) N(1) C(6) C(4) 61.9(4)
O(1) N(1) C(6) C(8) -178.8(2)
C(5) N(1) C(6) C(3) 129.4(3)
C(5) N(1) C(6) C(4) -109.1(3)
C(5) N(1) C(6) C(8) 10.1(3)
C(6) N(1) C(5) C(1) -128.5(3)
C(6) N(1) C(5) C(2) 109.2(3)
C(6) N(1) C(5) C(7) -9.3(3)
C(9) N(2) C(10) C(11) 84.1(4)
C(10) N(2) C(9) O(2) 13.2(5)
C(10) N(2) C(9) C(8) -167.3(2)
N(1) C(5) C(7) C(8) 4.6(4)
C(1) C(5) C(7) C(8) 121.1(4)
C(2) C(5) C(7) C(8) -111.9(4)
N(1) C(6) C(8) C(7) -6.8(3)
N(1) C(6) C(8) C(9) 176.0(2)
C(3) C(6) C(8) C(7) -122.8(3)
C(3) C(6) C(8) C(9) 60.0(4)
C(4) C(6) C(8) C(7) 109.5(3)
C(4) C(6) C(8) C(9) -67.7(3)
C(5) C(7) C(8) C(6) 1.5(4)
C(5) C(7) C(8) C(9) 178.6(3)
C(6) C(8) C(9) O(2) 14.4(5)
C(6) C(8) C(9) N(2) -165.2(3)
C(7) C(8) C(9) O(2) -162.4(3)
C(7) C(8) C(9) N(2) 18.0(5)
N(2) C(10) C(11) S(1) 168.2(3)
P(1) C(12) C(13) C(14) -178.8(3)
P(1) C(12) C(17) C(16) 178.3(2)
C(13) C(12) C(17) C(16) -0.6(5)
C(17) C(12) C(13) C(14) 0.2(4)
C(12) C(13) C(14) C(15) 0.7(5)
C(13) C(14) C(15) C(16) -1.2(6)
C(14) C(15) C(16) C(17) 0.7(6)
C(15) C(16) C(17) C(12) 0.2(5)
P(1) C(18) C(19) C(20) 178.8(2)
P(1) C(18) C(23) C(22) -179.0(2)
C(19) C(18) C(23) C(22) -1.5(4)
C(23) C(18) C(19) C(20) 1.2(4)
C(18) C(19) C(20) C(21) -0.1(3)
C(19) C(20) C(21) C(22) -0.8(5)
C(20) C(21) C(22) C(23) 0.5(5)
C(21) C(22) C(23) C(18) 0.7(4)
P(1) C(24) C(25) C(26) 179.8(3)
P(1) C(24) C(29) C(28) 178.8(3)
C(25) C(24) C(29) C(28) 0.1(5)
C(29) C(24) C(25) C(26) -1.4(6)
C(24) C(25) C(26) C(27) 1.3(7)
C(25) C(26) C(27) C(28) 0.2(5)
C(26) C(27) C(28) C(29) -1.5(7)
C(27) C(28) C(29) C(24) 1.3(7)
P(1) C(30) C(31) C(32) 180.0(2)
P(1) C(30) C(35) C(34) 178.8(2)
C(31) C(30) C(35) C(34) -1.6(5)
C(35) C(30) C(31) C(32) 0.4(5)
C(30) C(31) C(32) C(33) 1.0(6)
C(31) C(32) C(33) C(34) -1.1(6)
C(32) C(33) C(34) C(35) -0.2(5)
C(33) C(34) C(35) C(30) 1.5(5)
